data_7031782
loop_
_publ_author_name
'Ramaraj, A.'
'Nethaji, Munirathinam'
'Jagirdar, Balaji R.'

_publ_section_title
;
 Contrasting reactivity behaviour of the [RuHCl(CO)(PNP)] complex with
 electrophilic reagents XOTf (X = H, CH3, Me3Si).
;
_journal_issue 39
_journal_name_full 'Dalton transactions (Cambridge, England : 2003)'
_journal_page_first 14625
_journal_page_last 14635
_journal_paper_doi 10.1039/c4dt01570c
_journal_volume 43
_journal_year 2014
_chemical_formula_moiety 'C36 H36 Cl N O P2 Ru'
_chemical_formula_sum 'C36 H36 Cl N O P2 Ru'
_chemical_formula_weight 697.12
_chemical_name_systematic
;
 ?
;
_space_group_IT_number 61
_symmetry_cell_setting orthorhombic
_symmetry_space_group_name_Hall '-P 2ac 2ab'
_symmetry_space_group_name_H-M 'P b c a'
_atom_sites_solution_hydrogens geom
_atom_sites_solution_primary direct
_atom_sites_solution_secondary difmap
_audit_creation_method SHELXL-97
_cell_angle_alpha 90.00
_cell_angle_beta 90.00
_cell_angle_gamma 90.00
_cell_formula_units_Z 16
_cell_length_a 29.3801(18)
_cell_length_b 12.5765(8)
_cell_length_c 33.827(2)
_cell_measurement_temperature 100(2)
_cell_measurement_theta_max 30.6
_cell_measurement_theta_min 1.4
_cell_volume 12499.0(13)
_computing_cell_refinement 'BRUKER SMART APEX CCD'
_computing_data_collection 'BRUKER SMART APEX CCD'
_computing_data_reduction 'BRUKER SAINT'
_computing_molecular_graphics ORTEP-III
_computing_publication_material 'WINGX VI.80.01'
_computing_structure_refinement 'SHELXL-97 (Sheldrick, 2008)'
_computing_structure_solution SHELXS-97
_diffrn_ambient_temperature 100(2)
_diffrn_detector_area_resol_mean 0.3
_diffrn_measured_fraction_theta_full 0.994
_diffrn_measured_fraction_theta_max 0.994
_diffrn_measurement_device_type 'BRUKER SMART APEX CCD'
_diffrn_measurement_method OMEGA
_diffrn_radiation_monochromator graphite
_diffrn_radiation_source 'fine-focus sealed tube'
_diffrn_radiation_type MoK\a
_diffrn_radiation_wavelength 0.71073
_diffrn_reflns_av_R_equivalents 0.1108
_diffrn_reflns_av_sigmaI/netI 0.0555
_diffrn_reflns_limit_h_max 41
_diffrn_reflns_limit_h_min -42
_diffrn_reflns_limit_k_max 17
_diffrn_reflns_limit_k_min -17
_diffrn_reflns_limit_l_max 48
_diffrn_reflns_limit_l_min -47
_diffrn_reflns_number 263907
_diffrn_reflns_theta_full 30.63
_diffrn_reflns_theta_max 30.63
_diffrn_reflns_theta_min 1.39
_exptl_absorpt_coefficient_mu 0.720
_exptl_absorpt_correction_T_max 0.9315
_exptl_absorpt_correction_T_min 0.8129
_exptl_absorpt_correction_type empirical
_exptl_absorpt_process_details SADABS
_exptl_crystal_colour COLORLESS
_exptl_crystal_density_diffrn 1.482
_exptl_crystal_density_method 'not measured'
_exptl_crystal_description NEEDLE
_exptl_crystal_F_000 5728
_exptl_crystal_size_max 0.30
_exptl_crystal_size_mid 0.20
_exptl_crystal_size_min 0.10
_refine_diff_density_max 2.392
_refine_diff_density_min -1.267
_refine_diff_density_rms 0.117
_refine_ls_extinction_method none
_refine_ls_goodness_of_fit_ref 1.026
_refine_ls_hydrogen_treatment mixed
_refine_ls_matrix_type full
_refine_ls_number_parameters 765
_refine_ls_number_reflns 19177
_refine_ls_number_restraints 0
_refine_ls_restrained_S_all 1.026
_refine_ls_R_factor_all 0.0788
_refine_ls_R_factor_gt 0.0497
_refine_ls_shift/su_max 0.003
_refine_ls_shift/su_mean 0.000
_refine_ls_structure_factor_coef Fsqd
_refine_ls_weighting_details 'calc w=1/[\s^2^(Fo^2^)+(0.0355P)^2^+32.5160P] where P=(Fo^2^+2Fc^2^)/3'
_refine_ls_weighting_scheme calc
_refine_ls_wR_factor_gt 0.1025
_refine_ls_wR_factor_ref 0.1150
_reflns_number_gt 14078
_reflns_number_total 19177
_reflns_threshold_expression >2\s(I)
_cod_data_source_file c4dt01570c2.cif
_cod_data_source_block ruhclco
_cod_depositor_comments
;
The following automatic conversions were performed:

'_symmetry_cell_setting' value 'ORTHORHOMBIC' changed to
'orthorhombic' according to
/usr/data/users/saulius/crontab/automatic-downloads/rss-feeds/RSC/lib/dictionaries/cif_core.dic
dictionary named 'cif_core.dic' version 2.4.2 from
2011-04-26.

'_exptl_absorpt_correction_type' value 'EMPIRICAL'
changed to 'empirical' according to
/usr/data/users/saulius/crontab/automatic-downloads/rss-feeds/RSC/lib/dictionaries/cif_core.dic
dictionary named 'cif_core.dic' version 2.4.2 from 2011-04-26.

Automatic conversion script
Id: cif_fix_values 2281 2013-09-26 08:29:07Z andrius 

 Adding full bibliography for 7031782--7031783.cif.
;
_cod_original_cell_volume 12499.2(14)
_cod_original_sg_symbol_H-M Pbca
_cod_database_code 7031782

loop_
_symmetry_equiv_pos_as_xyz
'x, y, z'
'x+1/2, -y+1/2, -z'
'-x, y+1/2, -z+1/2'
'-x+1/2, -y, z+1/2'
'-x, -y, -z'
'-x-1/2, y-1/2, z'
'x, -y-1/2, z-1/2'
'x-1/2, y, -z-1/2'

loop_
_atom_site_label
_atom_site_type_symbol
_atom_site_fract_x
_atom_site_fract_y
_atom_site_fract_z
_atom_site_U_iso_or_equiv
_atom_site_adp_type
_atom_site_occupancy
_atom_site_symmetry_multiplicity
_atom_site_calc_flag
_atom_site_refinement_flags
Ru1 Ru 0.600288(7) 0.352563(19) 0.211592(7) 0.01468(5) Uani 1 1 d .
Cl1 Cl 0.53031(2) 0.24122(6) 0.20425(2) 0.02281(16) Uani 1 1 d .
P2 P 0.56492(2) 0.49766(6) 0.18311(2) 0.01676(15) Uani 1 1 d .
P1 P 0.63887(2) 0.23857(7) 0.25249(2) 0.01733(15) Uani 1 1 d .
N1 N 0.57462(8) 0.4230(2) 0.26900(7) 0.0179(5) Uani 1 1 d .
C1 C 0.62624(10) 0.2984(3) 0.16702(9) 0.0204(6) Uani 1 1 d .
C2 C 0.62644(10) 0.2914(3) 0.30193(9) 0.0241(7) Uani 1 1 d .
H2A H 0.6018 0.2492 0.3143 0.029 Uiso 1 1 calc R
H2B H 0.6539 0.2858 0.3188 0.029 Uiso 1 1 calc R
C3 C 0.61179(11) 0.4080(3) 0.29879(9) 0.0247(7) Uani 1 1 d .
H3A H 0.6011 0.4328 0.3249 0.030 Uiso 1 1 calc R
H3B H 0.6384 0.4518 0.2912 0.030 Uiso 1 1 calc R
C4 C 0.56642(11) 0.5388(3) 0.26292(9) 0.0221(6) Uani 1 1 d .
H4A H 0.5961 0.5756 0.2604 0.026 Uiso 1 1 calc R
H4B H 0.5507 0.5680 0.2864 0.026 Uiso 1 1 calc R
C5 C 0.53777(10) 0.5612(3) 0.22618(9) 0.0207(6) Uani 1 1 d .
H5A H 0.5355 0.6389 0.2219 0.025 Uiso 1 1 calc R
H5B H 0.5067 0.5327 0.2298 0.025 Uiso 1 1 calc R
C6 C 0.70083(10) 0.2315(3) 0.25108(9) 0.0212(6) Uani 1 1 d .
C7 C 0.72371(12) 0.1418(3) 0.26467(14) 0.0405(10) Uani 1 1 d .
H7 H 0.7068 0.0825 0.2740 0.049 Uiso 1 1 calc R
C8 C 0.77116(13) 0.1382(4) 0.26469(16) 0.0501(12) Uani 1 1 d .
H8 H 0.7864 0.0764 0.2739 0.060 Uiso 1 1 calc R
C9 C 0.79598(12) 0.2245(4) 0.25138(12) 0.0396(10) Uani 1 1 d .
H9 H 0.8283 0.2213 0.2507 0.048 Uiso 1 1 calc R
C10 C 0.77394(12) 0.3144(4) 0.23927(12) 0.0383(9) Uani 1 1 d .
H10 H 0.7910 0.3746 0.2309 0.046 Uiso 1 1 calc R
C11 C 0.72646(11) 0.3182(3) 0.23908(11) 0.0322(8) Uani 1 1 d .
H11 H 0.7115 0.3812 0.2306 0.039 Uiso 1 1 calc R
C12 C 0.62296(10) 0.0989(3) 0.25207(10) 0.0243(7) Uani 1 1 d .
C13 C 0.63032(12) 0.0426(3) 0.21685(12) 0.0340(8) Uani 1 1 d .
H13 H 0.6441 0.0775 0.1950 0.041 Uiso 1 1 calc R
C14 C 0.61773(14) -0.0632(3) 0.21360(15) 0.0464(11) Uani 1 1 d .
H14 H 0.6239 -0.1015 0.1900 0.056 Uiso 1 1 calc R
C15 C 0.59594(14) -0.1134(3) 0.24507(17) 0.0506(13) Uani 1 1 d .
H15 H 0.5866 -0.1855 0.2428 0.061 Uiso 1 1 calc R
C16 C 0.58818(14) -0.0595(3) 0.27863(16) 0.0489(12) Uani 1 1 d .
H16 H 0.5731 -0.0939 0.2999 0.059 Uiso 1 1 calc R
C17 C 0.60186(12) 0.0465(3) 0.28295(13) 0.0366(9) Uani 1 1 d .
H17 H 0.5966 0.0825 0.3072 0.044 Uiso 1 1 calc R
C18 C 0.51973(10) 0.4779(3) 0.14676(9) 0.0205(6) Uani 1 1 d .
C19 C 0.48165(11) 0.5422(3) 0.14417(11) 0.0287(7) Uani 1 1 d .
H19 H 0.4778 0.5994 0.1622 0.034 Uiso 1 1 calc R
C20 C 0.44879(12) 0.5234(3) 0.11515(12) 0.0355(9) Uani 1 1 d .
H20 H 0.4227 0.5680 0.1136 0.043 Uiso 1 1 calc R
C21 C 0.45371(12) 0.4417(3) 0.08894(11) 0.0353(9) Uani 1 1 d .
H21 H 0.4311 0.4293 0.0694 0.042 Uiso 1 1 calc R
C22 C 0.49162(12) 0.3772(3) 0.09087(10) 0.0317(8) Uani 1 1 d .
H22 H 0.4955 0.3213 0.0723 0.038 Uiso 1 1 calc R
C23 C 0.52400(11) 0.3941(3) 0.11992(10) 0.0250(7) Uani 1 1 d .
H23 H 0.5495 0.3479 0.1216 0.030 Uiso 1 1 calc R
C24 C 0.59954(10) 0.6018(2) 0.15997(9) 0.0192(6) Uani 1 1 d .
C25 C 0.64663(11) 0.6005(3) 0.16275(11) 0.0306(8) Uani 1 1 d .
H25 H 0.6613 0.5454 0.1772 0.037 Uiso 1 1 calc R
C26 C 0.67282(12) 0.6796(3) 0.14456(12) 0.0356(9) Uani 1 1 d .
H26 H 0.7050 0.6783 0.1470 0.043 Uiso 1 1 calc R
C27 C 0.65235(12) 0.7586(3) 0.12336(10) 0.0261(7) Uani 1 1 d .
H27 H 0.6703 0.8120 0.1110 0.031 Uiso 1 1 calc R
C28 C 0.60583(12) 0.7608(3) 0.11995(12) 0.0332(8) Uani 1 1 d .
H28 H 0.5916 0.8154 0.1050 0.040 Uiso 1 1 calc R
C29 C 0.57939(12) 0.6833(3) 0.13823(12) 0.0321(8) Uani 1 1 d .
H29 H 0.5472 0.6860 0.1359 0.039 Uiso 1 1 calc R
C30 C 0.53118(10) 0.3697(2) 0.28374(9) 0.0189(6) Uani 1 1 d .
H30A H 0.5069 0.3830 0.2641 0.023 Uiso 1 1 calc R
H30B H 0.5365 0.2920 0.2844 0.023 Uiso 1 1 calc R
C31 C 0.51345(10) 0.4033(3) 0.32406(9) 0.0194(6) Uani 1 1 d .
C32 C 0.52581(10) 0.3485(3) 0.35789(9) 0.0224(6) Uani 1 1 d .
H32 H 0.5464 0.2905 0.3558 0.027 Uiso 1 1 calc R
C33 C 0.50880(11) 0.3765(3) 0.39478(10) 0.0277(7) Uani 1 1 d .
H33 H 0.5181 0.3390 0.4178 0.033 Uiso 1 1 calc R
C34 C 0.47793(12) 0.4601(3) 0.39769(11) 0.0311(8) Uani 1 1 d .
H34 H 0.4661 0.4799 0.4228 0.037 Uiso 1 1 calc R
C35 C 0.46452(11) 0.5143(3) 0.36400(11) 0.0279(7) Uani 1 1 d .
H35 H 0.4431 0.5708 0.3659 0.033 Uiso 1 1 calc R
C36 C 0.48231(11) 0.4862(3) 0.32754(10) 0.0244(7) Uani 1 1 d .
H36 H 0.4731 0.5240 0.3046 0.029 Uiso 1 1 calc R
O1 O 0.64277(8) 0.2607(2) 0.13952(7) 0.0313(6) Uani 1 1 d .
Ru2 Ru 0.352759(7) 0.632761(19) 0.538713(7) 0.01612(6) Uani 1 1 d .
P3 P 0.32274(3) 0.48989(7) 0.57309(2) 0.01984(16) Uani 1 1 d .
P4 P 0.38958(2) 0.74102(6) 0.49473(2) 0.01664(15) Uani 1 1 d .
Cl2 Cl 0.27662(2) 0.71979(6) 0.53632(2) 0.02365(16) Uani 1 1 d .
N2 N 0.33627(8) 0.5345(2) 0.48457(8) 0.0184(5) Uani 1 1 d .
C37 C 0.37103(10) 0.7077(3) 0.58147(9) 0.0193(6) Uani 1 1 d .
C38 C 0.30580(10) 0.4005(3) 0.53279(10) 0.0230(6) Uani 1 1 d .
H38A H 0.3085 0.3256 0.5415 0.028 Uiso 1 1 calc R
H38B H 0.2737 0.4139 0.5254 0.028 Uiso 1 1 calc R
C39 C 0.33687(10) 0.4202(2) 0.49708(9) 0.0205(6) Uani 1 1 d .
H39A H 0.3684 0.3995 0.5039 0.025 Uiso 1 1 calc R
H39B H 0.3268 0.3752 0.4747 0.025 Uiso 1 1 calc R
C40 C 0.37390(10) 0.5517(3) 0.45541(9) 0.0192(6) Uani 1 1 d .
H40A H 0.3659 0.5163 0.4302 0.023 Uiso 1 1 calc R
H40B H 0.4021 0.5182 0.4656 0.023 Uiso 1 1 calc R
C41 C 0.38305(10) 0.6698(2) 0.44745(9) 0.0191(6) Uani 1 1 d .
H41A H 0.3574 0.7007 0.4323 0.023 Uiso 1 1 calc R
H41B H 0.4111 0.6776 0.4315 0.023 Uiso 1 1 calc R
C42 C 0.35990(11) 0.4106(3) 0.60483(10) 0.0237(7) Uani 1 1 d .
C43 C 0.40627(11) 0.4135(3) 0.60003(11) 0.0289(7) Uani 1 1 d .
H43 H 0.4191 0.4596 0.5808 0.035 Uiso 1 1 calc R
C44 C 0.43475(12) 0.3503(3) 0.62277(12) 0.0346(8) Uani 1 1 d .
H44 H 0.4667 0.3528 0.6186 0.042 Uiso 1 1 calc R
C45 C 0.41736(12) 0.2850(3) 0.65090(12) 0.0322(8) Uani 1 1 d .
H45 H 0.4369 0.2397 0.6657 0.039 Uiso 1 1 calc R
C46 C 0.37173(14) 0.2849(4) 0.65773(14) 0.0457(11) Uani 1 1 d .
H46 H 0.3596 0.2429 0.6786 0.055 Uiso 1 1 calc R
C47 C 0.34279(13) 0.3458(4) 0.63447(13) 0.0435(11) Uani 1 1 d .
H47 H 0.3109 0.3431 0.6389 0.052 Uiso 1 1 calc R
C48 C 0.27276(10) 0.5092(3) 0.60384(9) 0.0226(6) Uani 1 1 d .
C49 C 0.27226(12) 0.5979(3) 0.62828(11) 0.0308(8) Uani 1 1 d .
H49 H 0.2968 0.6470 0.6273 0.037 Uiso 1 1 calc R
C50 C 0.23644(14) 0.6160(3) 0.65418(12) 0.0395(9) Uani 1 1 d .
H50 H 0.2368 0.6759 0.6713 0.047 Uiso 1 1 calc R
C51 C 0.20008(14) 0.5455(4) 0.65474(13) 0.0457(11) Uani 1 1 d .
H51 H 0.1752 0.5581 0.6721 0.055 Uiso 1 1 calc R
C52 C 0.19962(13) 0.4574(3) 0.63042(12) 0.0386(9) Uani 1 1 d .
H52 H 0.1745 0.4098 0.6309 0.046 Uiso 1 1 calc R
C53 C 0.23636(11) 0.4387(3) 0.60507(11) 0.0281(7) Uani 1 1 d .
H53 H 0.2364 0.3775 0.5886 0.034 Uiso 1 1 calc R
C54 C 0.45110(10) 0.7561(3) 0.50091(9) 0.0205(6) Uani 1 1 d .
C59 C 0.48024(11) 0.6721(3) 0.49173(10) 0.0258(7) Uani 1 1 d .
H59 H 0.4678 0.6081 0.4814 0.031 Uiso 1 1 calc R
C55 C 0.46970(11) 0.8479(3) 0.51669(10) 0.0275(7) Uani 1 1 d .
H55 H 0.4504 0.9061 0.5229 0.033 Uiso 1 1 calc R
C56 C 0.51656(12) 0.8562(3) 0.52361(12) 0.0337(8) Uani 1 1 d .
H56 H 0.5288 0.9186 0.5353 0.040 Uiso 1 1 calc R
C57 C 0.54484(11) 0.7726(3) 0.51316(11) 0.0334(8) Uani 1 1 d .
H57 H 0.5768 0.7789 0.5169 0.040 Uiso 1 1 calc R
C58 C 0.52701(11) 0.6797(3) 0.49735(10) 0.0293(8) Uani 1 1 d .
H58 H 0.5465 0.6223 0.4905 0.035 Uiso 1 1 calc R
C60 C 0.37028(10) 0.8765(3) 0.48588(9) 0.0198(6) Uani 1 1 d .
C61 C 0.37783(11) 0.9292(3) 0.45069(11) 0.0272(7) Uani 1 1 d .
H61 H 0.3939 0.8947 0.4300 0.033 Uiso 1 1 calc R
C62 C 0.36206(13) 1.0326(3) 0.44538(12) 0.0359(9) Uani 1 1 d .
H62 H 0.3673 1.0679 0.4210 0.043 Uiso 1 1 calc R
C63 C 0.33857(12) 1.0849(3) 0.47556(11) 0.0305(8) Uani 1 1 d .
H63 H 0.3276 1.1553 0.4718 0.037 Uiso 1 1 calc R
C64 C 0.33145(12) 1.0328(3) 0.51098(11) 0.0295(7) Uani 1 1 d .
H64 H 0.3158 1.0678 0.5318 0.035 Uiso 1 1 calc R
C65 C 0.34689(11) 0.9300(3) 0.51626(10) 0.0238(7) Uani 1 1 d .
H65 H 0.3416 0.8950 0.5407 0.029 Uiso 1 1 calc R
C66 C 0.29118(9) 0.5632(3) 0.46642(9) 0.0197(6) Uani 1 1 d .
H66A H 0.2923 0.6392 0.4589 0.024 Uiso 1 1 calc R
H66B H 0.2675 0.5556 0.4870 0.024 Uiso 1 1 calc R
C67 C 0.27620(10) 0.5001(3) 0.43066(10) 0.0212(6) Uani 1 1 d .
C68 C 0.24928(11) 0.4087(3) 0.43496(10) 0.0258(7) Uani 1 1 d .
H68 H 0.2425 0.3833 0.4608 0.031 Uiso 1 1 calc R
C69 C 0.23264(11) 0.3557(3) 0.40309(11) 0.0287(7) Uani 1 1 d .
H69 H 0.2146 0.2937 0.4067 0.034 Uiso 1 1 calc R
C70 C 0.24203(11) 0.3923(3) 0.36505(11) 0.0306(8) Uani 1 1 d .
H70 H 0.2302 0.3552 0.3428 0.037 Uiso 1 1 calc R
C71 C 0.26864(11) 0.4828(3) 0.35929(10) 0.0266(7) Uani 1 1 d .
H71 H 0.2751 0.5079 0.3334 0.032 Uiso 1 1 calc R
C72 C 0.28550(11) 0.5355(3) 0.39236(10) 0.0262(7) Uani 1 1 d .
H72 H 0.3038 0.5971 0.3888 0.031 Uiso 1 1 calc R
O2 O 0.38223(8) 0.7593(2) 0.60834(7) 0.0293(5) Uani 1 1 d .
H1 H 0.6435(16) 0.419(4) 0.2210(14) 0.063(15) Uiso 1 1 d .
H2 H 0.4029(13) 0.576(3) 0.5377(12) 0.040(11) Uiso 1 1 d .

loop_
_atom_site_aniso_label
_atom_site_aniso_U_11
_atom_site_aniso_U_22
_atom_site_aniso_U_33
_atom_site_aniso_U_23
_atom_site_aniso_U_13
_atom_site_aniso_U_12
Ru1 0.01674(10) 0.01615(11) 0.01114(11) -0.00094(9) 0.00078(8) 0.00099(8)
Cl1 0.0231(3) 0.0225(4) 0.0228(4) -0.0009(3) -0.0013(3) -0.0058(3)
P2 0.0171(3) 0.0174(4) 0.0158(4) 0.0010(3) 0.0013(3) 0.0010(3)
P1 0.0161(3) 0.0211(4) 0.0147(4) 0.0015(3) 0.0007(3) 0.0007(3)
N1 0.0205(12) 0.0198(13) 0.0135(12) -0.0037(10) 0.0009(9) -0.0011(9)
C1 0.0185(13) 0.0258(17) 0.0168(15) -0.0008(12) 0.0001(11) 0.0016(11)
C2 0.0197(14) 0.038(2) 0.0146(15) 0.0014(14) 0.0003(11) 0.0042(13)
C3 0.0225(14) 0.0360(19) 0.0155(15) -0.0063(14) -0.0002(11) -0.0009(13)
C4 0.0275(15) 0.0193(16) 0.0194(16) -0.0022(12) 0.0072(12) -0.0021(12)
C5 0.0223(14) 0.0194(15) 0.0204(16) -0.0015(12) 0.0063(11) 0.0041(11)
C6 0.0184(13) 0.0300(18) 0.0151(15) -0.0032(13) 0.0006(11) 0.0005(12)
C7 0.0218(16) 0.028(2) 0.072(3) 0.004(2) -0.0057(17) 0.0006(14)
C8 0.0268(18) 0.042(2) 0.081(4) -0.004(2) -0.012(2) 0.0104(17)
C9 0.0174(15) 0.060(3) 0.042(2) -0.008(2) 0.0014(14) 0.0030(16)
C10 0.0206(15) 0.059(3) 0.036(2) 0.014(2) 0.0009(14) -0.0076(16)
C11 0.0208(15) 0.043(2) 0.032(2) 0.0102(17) -0.0016(13) -0.0017(14)
C12 0.0155(13) 0.0263(17) 0.0311(19) 0.0066(14) -0.0031(12) -0.0003(12)
C13 0.0333(18) 0.030(2) 0.039(2) 0.0014(17) -0.0087(16) 0.0019(15)
C14 0.040(2) 0.027(2) 0.072(3) -0.010(2) -0.025(2) 0.0078(16)
C15 0.033(2) 0.026(2) 0.092(4) 0.008(2) -0.020(2) 0.0038(16)
C16 0.035(2) 0.032(2) 0.080(4) 0.030(2) 0.002(2) 0.0012(17)
C17 0.0312(18) 0.034(2) 0.045(2) 0.0150(18) 0.0056(16) 0.0047(15)
C18 0.0174(13) 0.0248(16) 0.0192(15) 0.0059(13) 0.0000(11) -0.0010(11)
C19 0.0288(16) 0.0286(19) 0.0288(19) 0.0030(15) -0.0028(13) 0.0049(14)
C20 0.0267(17) 0.035(2) 0.045(2) 0.0092(18) -0.0087(15) 0.0061(15)
C21 0.0315(18) 0.046(2) 0.028(2) 0.0104(17) -0.0113(15) -0.0073(16)
C22 0.0324(17) 0.043(2) 0.0193(17) -0.0012(16) -0.0039(13) -0.0049(15)
C23 0.0225(14) 0.0290(18) 0.0235(17) 0.0018(14) 0.0003(12) -0.0004(12)
C24 0.0245(14) 0.0165(14) 0.0165(15) -0.0019(11) 0.0025(11) -0.0012(11)
C25 0.0215(15) 0.0332(19) 0.037(2) 0.0152(16) -0.0053(14) -0.0041(14)
C26 0.0232(16) 0.041(2) 0.043(2) 0.0137(18) -0.0035(15) -0.0085(15)
C27 0.0333(17) 0.0204(16) 0.0245(18) 0.0028(13) 0.0028(13) -0.0062(13)
C28 0.0334(18) 0.0229(18) 0.043(2) 0.0110(16) 0.0023(16) 0.0044(14)
C29 0.0235(15) 0.0251(18) 0.048(2) 0.0112(17) 0.0041(15) 0.0041(13)
C30 0.0196(13) 0.0209(15) 0.0163(15) -0.0007(12) 0.0002(10) -0.0022(11)
C31 0.0171(13) 0.0216(15) 0.0196(15) -0.0013(12) 0.0015(11) -0.0029(11)
C32 0.0201(13) 0.0241(17) 0.0230(16) -0.0010(13) 0.0039(11) -0.0006(12)
C33 0.0257(15) 0.037(2) 0.0204(17) 0.0005(15) 0.0046(12) -0.0049(14)
C34 0.0321(17) 0.037(2) 0.0242(18) -0.0073(15) 0.0116(14) -0.0044(15)
C35 0.0266(16) 0.0252(18) 0.0319(19) -0.0034(15) 0.0088(13) 0.0029(13)
C36 0.0243(15) 0.0233(17) 0.0255(17) 0.0002(14) 0.0028(12) 0.0009(12)
O1 0.0334(13) 0.0412(15) 0.0193(13) -0.0066(11) 0.0062(10) 0.0058(11)
Ru2 0.01531(10) 0.01883(12) 0.01422(11) 0.00110(9) 0.00038(8) -0.00128(8)
P3 0.0179(3) 0.0218(4) 0.0198(4) 0.0031(3) 0.0019(3) -0.0020(3)
P4 0.0163(3) 0.0182(4) 0.0155(4) 0.0013(3) 0.0008(3) -0.0010(3)
Cl2 0.0194(3) 0.0279(4) 0.0237(4) -0.0042(3) -0.0012(3) 0.0040(3)
N2 0.0173(11) 0.0201(13) 0.0177(13) 0.0003(10) 0.0009(9) -0.0015(9)
C37 0.0191(13) 0.0227(16) 0.0161(15) 0.0037(12) -0.0003(11) -0.0001(11)
C38 0.0225(14) 0.0238(16) 0.0227(17) 0.0010(13) 0.0035(12) -0.0044(12)
C39 0.0228(14) 0.0171(15) 0.0217(16) -0.0014(12) 0.0012(11) -0.0013(11)
C40 0.0177(13) 0.0232(16) 0.0167(15) -0.0018(12) 0.0023(11) -0.0010(11)
C41 0.0199(13) 0.0230(16) 0.0144(14) 0.0013(12) -0.0001(11) -0.0022(11)
C42 0.0238(15) 0.0219(16) 0.0256(17) 0.0039(13) 0.0019(12) -0.0015(12)
C43 0.0285(16) 0.0271(18) 0.0310(19) 0.0076(15) -0.0023(14) -0.0032(13)
C44 0.0263(16) 0.035(2) 0.043(2) 0.0074(18) -0.0054(15) -0.0023(15)
C45 0.0321(17) 0.029(2) 0.035(2) 0.0098(16) -0.0028(15) 0.0033(14)
C46 0.042(2) 0.048(3) 0.048(3) 0.025(2) 0.0037(19) 0.0014(19)
C47 0.0288(18) 0.052(3) 0.049(3) 0.026(2) 0.0058(17) -0.0004(17)
C48 0.0211(14) 0.0278(17) 0.0189(16) 0.0020(13) 0.0021(11) -0.0018(12)
C49 0.0303(17) 0.034(2) 0.0284(19) -0.0018(16) 0.0076(14) -0.0048(14)
C50 0.048(2) 0.037(2) 0.034(2) -0.0087(18) 0.0170(17) -0.0038(17)
C51 0.046(2) 0.047(3) 0.044(3) -0.006(2) 0.0297(19) -0.0058(19)
C52 0.0330(18) 0.039(2) 0.044(2) -0.0042(19) 0.0170(17) -0.0124(16)
C53 0.0275(16) 0.0285(18) 0.0283(18) -0.0018(15) 0.0041(13) -0.0056(13)
C54 0.0170(13) 0.0258(17) 0.0188(16) 0.0029(13) 0.0004(11) -0.0011(11)
C59 0.0220(14) 0.0299(18) 0.0255(18) 0.0001(14) -0.0006(12) -0.0014(13)
C55 0.0245(15) 0.0273(18) 0.0307(19) -0.0064(15) -0.0038(13) -0.0016(13)
C56 0.0253(16) 0.034(2) 0.042(2) -0.0034(17) -0.0075(15) -0.0074(15)
C57 0.0178(15) 0.047(2) 0.035(2) 0.0085(18) -0.0047(13) -0.0040(14)
C58 0.0177(14) 0.042(2) 0.0277(19) 0.0036(16) 0.0015(12) 0.0033(13)
C60 0.0172(13) 0.0198(15) 0.0224(16) 0.0002(12) -0.0011(11) -0.0012(11)
C61 0.0312(17) 0.0233(17) 0.0272(18) 0.0013(14) 0.0051(13) 0.0022(13)
C62 0.045(2) 0.0259(19) 0.037(2) 0.0102(17) 0.0027(17) -0.0007(16)
C63 0.0306(17) 0.0226(18) 0.038(2) -0.0002(15) -0.0039(15) -0.0018(13)
C64 0.0306(17) 0.0232(18) 0.035(2) -0.0026(15) 0.0017(14) 0.0010(13)
C65 0.0262(15) 0.0239(17) 0.0214(16) -0.0006(13) 0.0003(12) -0.0004(12)
C66 0.0160(12) 0.0213(15) 0.0217(16) -0.0022(12) -0.0016(11) 0.0016(11)
C67 0.0156(12) 0.0255(17) 0.0226(16) -0.0047(13) -0.0006(11) 0.0030(11)
C68 0.0198(13) 0.0348(19) 0.0229(17) -0.0002(14) 0.0038(12) -0.0006(13)
C69 0.0221(14) 0.0286(18) 0.035(2) -0.0062(16) 0.0043(13) -0.0058(13)
C70 0.0256(16) 0.036(2) 0.0307(19) -0.0110(16) -0.0059(13) 0.0025(14)
C71 0.0275(16) 0.0311(19) 0.0211(17) -0.0004(14) -0.0006(12) 0.0049(13)
C72 0.0249(15) 0.0254(17) 0.0283(18) -0.0003(14) -0.0028(13) -0.0011(13)
O2 0.0313(12) 0.0376(15) 0.0190(12) -0.0014(11) -0.0038(9) -0.0016(11)

loop_
_atom_type_symbol
_atom_type_description
_atom_type_scat_dispersion_real
_atom_type_scat_dispersion_imag
_atom_type_scat_source
C C 0.0033 0.0016 'International Tables Vol C Tables 4.2.6.8 and 6.1.1.4'
H H 0.0000 0.0000 'International Tables Vol C Tables 4.2.6.8 and 6.1.1.4'
N N 0.0061 0.0033 'International Tables Vol C Tables 4.2.6.8 and 6.1.1.4'
O O 0.0106 0.0060 'International Tables Vol C Tables 4.2.6.8 and 6.1.1.4'
Cl Cl 0.1484 0.1585 'International Tables Vol C Tables 4.2.6.8 and 6.1.1.4'
Ru Ru -1.2594 0.8363 'International Tables Vol C Tables 4.2.6.8 and 6.1.1.4'
P P 0.1023 0.0942 'International Tables Vol C Tables 4.2.6.8 and 6.1.1.4'

loop_
_geom_angle_atom_site_label_1
_geom_angle_atom_site_label_2
_geom_angle_atom_site_label_3
_geom_angle
C1 Ru1 N1 174.71(11)
C1 Ru1 P1 93.37(10)
N1 Ru1 P1 83.79(7)
C1 Ru1 P2 97.95(10)
N1 Ru1 P2 84.19(7)
P1 Ru1 P2 165.49(3)
C1 Ru1 Cl1 93.01(10)
N1 Ru1 Cl1 91.75(7)
P1 Ru1 Cl1 96.68(3)
P2 Ru1 Cl1 91.78(3)
C1 Ru1 H1 91.6(18)
N1 Ru1 H1 83.5(18)
P1 Ru1 H1 78.8(18)
P2 Ru1 H1 91.8(18)
Cl1 Ru1 H1 173.7(18)
C18 P2 C24 102.29(14)
C18 P2 C5 106.05(14)
C24 P2 C5 105.52(14)
C18 P2 Ru1 120.03(11)
C24 P2 Ru1 119.51(10)
C5 P2 Ru1 101.98(11)
C12 P1 C6 102.11(15)
C12 P1 C2 107.80(16)
C6 P1 C2 103.88(14)
C12 P1 Ru1 118.19(11)
C6 P1 Ru1 120.55(11)
C2 P1 Ru1 103.01(11)
C4 N1 C3 109.5(2)
C4 N1 C30 109.9(2)
C3 N1 C30 109.5(2)
C4 N1 Ru1 108.55(18)
C3 N1 Ru1 106.55(18)
C30 N1 Ru1 112.76(17)
O1 C1 Ru1 177.5(3)
C3 C2 P1 109.8(2)
C3 C2 H2A 109.7
P1 C2 H2A 109.7
C3 C2 H2B 109.7
P1 C2 H2B 109.7
H2A C2 H2B 108.2
N1 C3 C2 111.9(3)
N1 C3 H3A 109.2
C2 C3 H3A 109.2
N1 C3 H3B 109.2
C2 C3 H3B 109.2
H3A C3 H3B 107.9
N1 C4 C5 112.5(3)
N1 C4 H4A 109.1
C5 C4 H4A 109.1
N1 C4 H4B 109.1
C5 C4 H4B 109.1
H4A C4 H4B 107.8
C4 C5 P2 108.9(2)
C4 C5 H5A 109.9
P2 C5 H5A 109.9
C4 C5 H5B 109.9
P2 C5 H5B 109.9
H5A C5 H5B 108.3
C11 C6 C7 118.2(3)
C11 C6 P1 120.8(3)
C7 C6 P1 120.9(3)
C6 C7 C8 120.6(4)
C6 C7 H7 119.7
C8 C7 H7 119.7
C9 C8 C7 120.1(4)
C9 C8 H8 120.0
C7 C8 H8 120.0
C10 C9 C8 119.8(3)
C10 C9 H9 120.1
C8 C9 H9 120.1
C9 C10 C11 120.2(4)
C9 C10 H10 119.9
C11 C10 H10 119.9
C6 C11 C10 121.0(4)
C6 C11 H11 119.5
C10 C11 H11 119.5
C17 C12 C13 118.0(3)
C17 C12 P1 124.8(3)
C13 C12 P1 117.1(3)
C14 C13 C12 120.7(4)
C14 C13 H13 119.6
C12 C13 H13 119.6
C13 C14 C15 119.8(5)
C13 C14 H14 120.1
C15 C14 H14 120.1
C16 C15 C14 119.7(4)
C16 C15 H15 120.2
C14 C15 H15 120.2
C15 C16 C17 121.4(4)
C15 C16 H16 119.3
C17 C16 H16 119.3
C12 C17 C16 120.3(4)
C12 C17 H17 119.9
C16 C17 H17 119.9
C19 C18 C23 118.2(3)
C19 C18 P2 123.5(3)
C23 C18 P2 118.3(2)
C18 C19 C20 120.3(3)
C18 C19 H19 119.8
C20 C19 H19 119.8
C21 C20 C19 120.7(3)
C21 C20 H20 119.7
C19 C20 H20 119.7
C20 C21 C22 119.8(3)
C20 C21 H21 120.1
C22 C21 H21 120.1
C21 C22 C23 119.9(4)
C21 C22 H22 120.0
C23 C22 H22 120.0
C22 C23 C18 121.0(3)
C22 C23 H23 119.5
C18 C23 H23 119.5
C25 C24 C29 117.9(3)
C25 C24 P2 121.1(2)
C29 C24 P2 121.0(2)
C24 C25 C26 120.7(3)
C24 C25 H25 119.7
C26 C25 H25 119.7
C27 C26 C25 120.4(3)
C27 C26 H26 119.8
C25 C26 H26 119.8
C26 C27 C28 119.8(3)
C26 C27 H27 120.1
C28 C27 H27 120.1
C27 C28 C29 120.4(3)
C27 C28 H28 119.8
C29 C28 H28 119.8
C28 C29 C24 120.8(3)
C28 C29 H29 119.6
C24 C29 H29 119.6
C31 C30 N1 117.2(2)
C31 C30 H30A 108.0
N1 C30 H30A 108.0
C31 C30 H30B 108.0
N1 C30 H30B 108.0
H30A C30 H30B 107.2
C32 C31 C36 118.4(3)
C32 C31 C30 120.9(3)
C36 C31 C30 120.7(3)
C31 C32 C33 121.5(3)
C31 C32 H32 119.3
C33 C32 H32 119.3
C32 C33 C34 119.3(3)
C32 C33 H33 120.3
C34 C33 H33 120.3
C35 C34 C33 119.9(3)
C35 C34 H34 120.0
C33 C34 H34 120.0
C34 C35 C36 119.9(3)
C34 C35 H35 120.0
C36 C35 H35 120.0
C35 C36 C31 121.0(3)
C35 C36 H36 119.5
C31 C36 H36 119.5
C37 Ru2 N2 175.01(11)
C37 Ru2 P4 94.00(10)
N2 Ru2 P4 84.26(7)
C37 Ru2 P3 96.65(10)
N2 Ru2 P3 84.31(7)
P4 Ru2 P3 165.57(3)
C37 Ru2 Cl2 93.65(10)
N2 Ru2 Cl2 91.23(7)
P4 Ru2 Cl2 98.16(3)
P3 Ru2 Cl2 90.87(3)
C37 Ru2 H2 88.7(14)
N2 Ru2 H2 86.4(14)
P4 Ru2 H2 79.7(14)
P3 Ru2 H2 90.8(14)
Cl2 Ru2 H2 176.9(14)
C48 P3 C42 102.67(15)
C48 P3 C38 106.74(15)
C42 P3 C38 105.30(16)
C48 P3 Ru2 119.47(11)
C42 P3 Ru2 119.42(11)
C38 P3 Ru2 101.88(11)
C60 P4 C54 103.26(14)
C60 P4 C41 106.24(14)
C54 P4 C41 104.63(14)
C60 P4 Ru2 121.09(10)
C54 P4 Ru2 117.03(11)
C41 P4 Ru2 103.06(10)
C40 N2 C39 108.4(2)
C40 N2 C66 110.3(2)
C39 N2 C66 110.8(2)
C40 N2 Ru2 107.23(17)
C39 N2 Ru2 107.04(18)
C66 N2 Ru2 112.83(18)
O2 C37 Ru2 177.5(3)
C39 C38 P3 108.9(2)
C39 C38 H38A 109.9
P3 C38 H38A 109.9
C39 C38 H38B 109.9
P3 C38 H38B 109.9
H38A C38 H38B 108.3
N2 C39 C38 111.8(3)
N2 C39 H39A 109.3
C38 C39 H39A 109.3
N2 C39 H39B 109.3
C38 C39 H39B 109.3
H39A C39 H39B 107.9
N2 C40 C41 112.7(2)
N2 C40 H40A 109.1
C41 C40 H40A 109.1
N2 C40 H40B 109.1
C41 C40 H40B 109.1
H40A C40 H40B 107.8
C40 C41 P4 109.7(2)
C40 C41 H41A 109.7
P4 C41 H41A 109.7
C40 C41 H41B 109.7
P4 C41 H41B 109.7
H41A C41 H41B 108.2
C43 C42 C47 117.5(3)
C43 C42 P3 120.6(3)
C47 C42 P3 121.9(3)
C42 C43 C44 121.2(3)
C42 C43 H43 119.4
C44 C43 H43 119.4
C45 C44 C43 120.6(3)
C45 C44 H44 119.7
C43 C44 H44 119.7
C44 C45 C46 119.4(3)
C44 C45 H45 120.3
C46 C45 H45 120.3
C45 C46 C47 120.5(4)
C45 C46 H46 119.8
C47 C46 H46 119.8
C42 C47 C46 120.8(4)
C42 C47 H47 119.6
C46 C47 H47 119.6
C49 C48 C53 119.1(3)
C49 C48 P3 117.2(2)
C53 C48 P3 123.6(3)
C50 C49 C48 121.0(3)
C50 C49 H49 119.5
C48 C49 H49 119.5
C49 C50 C51 119.2(4)
C49 C50 H50 120.4
C51 C50 H50 120.4
C52 C51 C50 120.8(3)
C52 C51 H51 119.6
C50 C51 H51 119.6
C51 C52 C53 119.6(3)
C51 C52 H52 120.2
C53 C52 H52 120.2
C48 C53 C52 120.3(3)
C48 C53 H53 119.8
C52 C53 H53 119.8
C55 C54 C59 118.4(3)
C55 C54 P4 121.4(2)
C59 C54 P4 120.1(2)
C58 C59 C54 121.5(3)
C58 C59 H59 119.2
C54 C59 H59 119.2
C54 C55 C56 121.0(3)
C54 C55 H55 119.5
C56 C55 H55 119.5
C57 C56 C55 119.3(3)
C57 C56 H56 120.3
C55 C56 H56 120.3
C58 C57 C56 120.7(3)
C58 C57 H57 119.6
C56 C57 H57 119.6
C57 C58 C59 119.0(3)
C57 C58 H58 120.5
C59 C58 H58 120.5
C61 C60 C65 118.6(3)
C61 C60 P4 122.8(2)
C65 C60 P4 118.7(2)
C60 C61 C62 120.4(3)
C60 C61 H61 119.8
C62 C61 H61 119.8
C61 C62 C63 120.7(4)
C61 C62 H62 119.7
C63 C62 H62 119.7
C64 C63 C62 119.0(3)
C64 C63 H63 120.5
C62 C63 H63 120.5
C65 C64 C63 120.4(3)
C65 C64 H64 119.8
C63 C64 H64 119.8
C64 C65 C60 120.9(3)
C64 C65 H65 119.6
C60 C65 H65 119.6
N2 C66 C67 117.2(2)
N2 C66 H66A 108.0
C67 C66 H66A 108.0
N2 C66 H66B 108.0
C67 C66 H66B 108.0
H66A C66 H66B 107.2
C72 C67 C68 117.9(3)
C72 C67 C66 121.2(3)
C68 C67 C66 120.7(3)
C69 C68 C67 121.5(3)
C69 C68 H68 119.2
C67 C68 H68 119.2
C68 C69 C70 119.9(3)
C68 C69 H69 120.0
C70 C69 H69 120.0
C69 C70 C71 120.6(3)
C69 C70 H70 119.7
C71 C70 H70 119.7
C72 C71 C70 118.4(3)
C72 C71 H71 120.8
C70 C71 H71 120.8
C71 C72 C67 121.6(3)
C71 C72 H72 119.2
C67 C72 H72 119.2

loop_
_geom_bond_atom_site_label_1
_geom_bond_atom_site_label_2
_geom_bond_distance
Ru1 C1 1.822(3)
Ru1 N1 2.264(2)
Ru1 P1 2.2922(8)
Ru1 P2 2.3105(8)
Ru1 Cl1 2.4998(8)
Ru1 H1 1.55(5)
P2 C18 1.826(3)
P2 C24 1.834(3)
P2 C5 1.844(3)
P1 C12 1.817(4)
P1 C6 1.823(3)
P1 C2 1.836(3)
N1 C4 1.490(4)
N1 C3 1.498(4)
N1 C30 1.526(4)
C1 O1 1.152(4)
C2 C3 1.532(5)
C2 H2A 0.9900
C2 H2B 0.9900
C3 H3A 0.9900
C3 H3B 0.9900
C4 C5 1.528(4)
C4 H4A 0.9900
C4 H4B 0.9900
C5 H5A 0.9900
C5 H5B 0.9900
C6 C11 1.386(5)
C6 C7 1.391(5)
C7 C8 1.395(5)
C7 H7 0.9500
C8 C9 1.383(6)
C8 H8 0.9500
C9 C10 1.366(6)
C9 H9 0.9500
C10 C11 1.396(4)
C10 H10 0.9500
C11 H11 0.9500
C12 C17 1.383(5)
C12 C13 1.403(5)
C13 C14 1.386(5)
C13 H13 0.9500
C14 C15 1.393(7)
C14 H14 0.9500
C15 C16 1.342(7)
C15 H15 0.9500
C16 C17 1.399(6)
C16 H16 0.9500
C17 H17 0.9500
C18 C19 1.383(4)
C18 C23 1.397(5)
C19 C20 1.397(5)
C19 H19 0.9500
C20 C21 1.365(6)
C20 H20 0.9500
C21 C22 1.379(5)
C21 H21 0.9500
C22 C23 1.384(5)
C22 H22 0.9500
C23 H23 0.9500
C24 C25 1.387(4)
C24 C29 1.393(5)
C25 C26 1.400(5)
C25 H25 0.9500
C26 C27 1.365(5)
C26 H26 0.9500
C27 C28 1.372(5)
C27 H27 0.9500
C28 C29 1.391(5)
C28 H28 0.9500
C29 H29 0.9500
C30 C31 1.520(4)
C30 H30A 0.9900
C30 H30B 0.9900
C31 C32 1.385(4)
C31 C36 1.391(4)
C32 C33 1.389(4)
C32 H32 0.9500
C33 C34 1.391(5)
C33 H33 0.9500
C34 C35 1.385(5)
C34 H34 0.9500
C35 C36 1.386(5)
C35 H35 0.9500
C36 H36 0.9500
Ru2 C37 1.808(3)
Ru2 N2 2.262(3)
Ru2 P4 2.2885(8)
Ru2 P3 2.3149(8)
Ru2 Cl2 2.4917(8)
Ru2 H2 1.64(4)
P3 C48 1.816(3)
P3 C42 1.827(3)
P3 C38 1.836(3)
P4 C60 1.820(3)
P4 C54 1.830(3)
P4 C41 1.843(3)
N2 C40 1.497(4)
N2 C39 1.497(4)
N2 C66 1.504(4)
C37 O2 1.164(4)
C38 C39 1.535(4)
C38 H38A 0.9900
C38 H38B 0.9900
C39 H39A 0.9900
C39 H39B 0.9900
C40 C41 1.534(4)
C40 H40A 0.9900
C40 H40B 0.9900
C41 H41A 0.9900
C41 H41B 0.9900
C42 C43 1.373(4)
C42 C47 1.386(5)
C43 C44 1.387(5)
C43 H43 0.9500
C44 C45 1.357(5)
C44 H44 0.9500
C45 C46 1.360(5)
C45 H45 0.9500
C46 C47 1.389(6)
C46 H46 0.9500
C47 H47 0.9500
C48 C49 1.389(5)
C48 C53 1.390(4)
C49 C50 1.388(5)
C49 H49 0.9500
C50 C51 1.389(6)
C50 H50 0.9500
C51 C52 1.380(6)
C51 H51 0.9500
C52 C53 1.398(5)
C52 H52 0.9500
C53 H53 0.9500
C54 C55 1.384(5)
C54 C59 1.395(5)
C59 C58 1.391(4)
C59 H59 0.9500
C55 C56 1.401(4)
C55 H55 0.9500
C56 C57 1.387(5)
C56 H56 0.9500
C57 C58 1.387(5)
C57 H57 0.9500
C58 H58 0.9500
C60 C61 1.381(5)
C60 C65 1.407(4)
C61 C62 1.391(5)
C61 H61 0.9500
C62 C63 1.397(5)
C62 H62 0.9500
C63 C64 1.382(5)
C63 H63 0.9500
C64 C65 1.381(5)
C64 H64 0.9500
C65 H65 0.9500
C66 C67 1.512(4)
C66 H66A 0.9900
C66 H66B 0.9900
C67 C72 1.397(5)
C67 C68 1.403(5)
C68 C69 1.359(5)
C68 H68 0.9500
C69 C70 1.394(5)
C69 H69 0.9500
C70 C71 1.395(5)
C70 H70 0.9500
C71 C72 1.391(5)
C71 H71 0.9500
C72 H72 0.9500
